data_1557145
loop_
_publ_author_name
'Hirai, Yuichi'
'Wrona-Piotrowicz, Anna'
'Zakrzewski, Janusz'
'Brosseau, Arnaud'
'Guillot, R\'egis'
'M\'etivier, R\'emi'
'Allain, Cl\'emence'

_publ_section_title
;
 Mechanofluorochromism of pyrene-derived amidophosphonates.
;
_journal_issue 2
_journal_name_full
'Photochemical &amp; photobiological sciences : Official journal of the European Photochemistry Association and the European Society for Photobiology'
_journal_page_first 229
_journal_page_last 234
_journal_paper_doi 10.1039/c9pp00457b
_journal_volume 19
_journal_year 2020
_chemical_formula_moiety 'C28 H26 N O4 P'
_chemical_formula_sum 'C28 H26 N O4 P'
_chemical_formula_weight 471.47
_space_group_crystal_system triclinic
_space_group_IT_number 2
_space_group_name_Hall '-P 1'
_space_group_name_H-M_alt 'P -1'
_atom_sites_solution_hydrogens geom
_audit_block_doi 10.5517/ccdc.csd.cc247b80
_audit_creation_method SHELXL-2018/3
_audit_update_record
;
2019-12-20 deposited with the CCDC.	2020-01-23 downloaded from the CCDC.
;
_cell_angle_alpha 110.2840(10)
_cell_angle_beta 109.5130(10)
_cell_angle_gamma 90.7320(10)
_cell_formula_units_Z 2
_cell_length_a 9.7414(5)
_cell_length_b 10.2898(5)
_cell_length_c 13.4571(6)
_cell_measurement_reflns_used 9781
_cell_measurement_temperature 100(1)
_cell_measurement_theta_max 66.72
_cell_measurement_theta_min 4.63
_cell_volume 1179.90(10)
_computing_cell_refinement 'Bruker SAINT'
_computing_data_collection 'Bruker APEX3'
_computing_data_reduction 'Bruker SAINT'
_computing_structure_refinement 'SHELXL-2018/3 (Sheldrick, 2018)'
_computing_structure_solution 'SHELXS-97 (Sheldrick 2008)'
_diffrn_ambient_temperature 100(1)
_diffrn_measured_fraction_theta_full 0.998
_diffrn_measured_fraction_theta_max 0.998
_diffrn_measurement_device_type 'Bruker VENTURE PHOTON100 CMOS'
_diffrn_measurement_method '\f and \w scans'
_diffrn_radiation_probe x-ray
_diffrn_radiation_type CuK\a
_diffrn_radiation_wavelength 1.54178
_diffrn_reflns_av_R_equivalents 0.0302
_diffrn_reflns_av_unetI/netI 0.0190
_diffrn_reflns_Laue_measured_fraction_full 0.998
_diffrn_reflns_Laue_measured_fraction_max 0.998
_diffrn_reflns_limit_h_max 11
_diffrn_reflns_limit_h_min -11
_diffrn_reflns_limit_k_max 12
_diffrn_reflns_limit_k_min -12
_diffrn_reflns_limit_l_max 16
_diffrn_reflns_limit_l_min -16
_diffrn_reflns_number 29926
_diffrn_reflns_point_group_measured_fraction_full 0.998
_diffrn_reflns_point_group_measured_fraction_max 0.998
_diffrn_reflns_theta_full 66.716
_diffrn_reflns_theta_max 66.716
_diffrn_reflns_theta_min 3.755
_exptl_absorpt_coefficient_mu 1.323
_exptl_absorpt_correction_T_max 0.9528
_exptl_absorpt_correction_T_min 0.8391
_exptl_absorpt_correction_type multi-scan
_exptl_absorpt_process_details 'Bruker APEX3'
_exptl_crystal_colour colourless
_exptl_crystal_density_diffrn 1.327
_exptl_crystal_description plate
_exptl_crystal_F_000 496
_exptl_crystal_size_max 0.240
_exptl_crystal_size_mid 0.160
_exptl_crystal_size_min 0.040
_refine_diff_density_max 0.469
_refine_diff_density_min -0.388
_refine_diff_density_rms 0.056
_refine_ls_extinction_method none
_refine_ls_goodness_of_fit_ref 1.074
_refine_ls_hydrogen_treatment constr
_refine_ls_matrix_type full
_refine_ls_number_parameters 311
_refine_ls_number_reflns 4175
_refine_ls_number_restraints 0
_refine_ls_restrained_S_all 1.074
_refine_ls_R_factor_all 0.0382
_refine_ls_R_factor_gt 0.0377
_refine_ls_shift/su_max 0.000
_refine_ls_shift/su_mean 0.000
_refine_ls_structure_factor_coef Fsqd
_refine_ls_weighting_details 'w=1/[\s^2^(Fo^2^)+(0.0493P)^2^+0.7975P] where P=(Fo^2^+2Fc^2^)/3'
_refine_ls_weighting_scheme calc
_refine_ls_wR_factor_gt 0.1013
_refine_ls_wR_factor_ref 0.1017
_reflns_Friedel_coverage 0.000
_reflns_number_gt 4071
_reflns_number_total 4175
_reflns_threshold_expression 'I > 2\s(I)'
_cod_data_source_file c9pp00457b2.cif
_cod_data_source_block AP3
_cod_depositor_comments 'Adding full bibliography for 1557143--1557145.cif.'
_cod_database_code 1557145
_shelx_space_group_comment
;
The symmetry employed for this shelxl refinement is uniquely defined
by the following loop, which should always be used as a source of
symmetry information in preference to the above space-group names.
They are only intended as comments.
;
_shelx_estimated_absorpt_t_min 0.756
_shelx_estimated_absorpt_t_max 0.952

loop_
_space_group_symop_operation_xyz
'x, y, z'
'-x, -y, -z'

loop_
_atom_site_label
_atom_site_type_symbol
_atom_site_fract_x
_atom_site_fract_y
_atom_site_fract_z
_atom_site_U_iso_or_equiv
_atom_site_adp_type
_atom_site_occupancy
_atom_site_site_symmetry_order
_atom_site_calc_flag
_atom_site_refinement_flags_posn
_atom_site_refinement_flags_adp
_atom_site_refinement_flags_occupancy
_atom_site_disorder_assembly
_atom_site_disorder_group
C1 C 0.8332(2) 0.64437(19) 1.27000(14) 0.0304(4) Uani 1 1 d . . . . .
H1 H 0.895715 0.644072 1.341257 0.036 Uiso 1 1 calc R U . . .
C2 C 0.7317(2) 0.73690(19) 1.26673(15) 0.0312(4) Uani 1 1 d . . . . .
H2 H 0.725019 0.799157 1.335575 0.037 Uiso 1 1 calc R U . . .
C3 C 0.63964(19) 0.73961(18) 1.16401(15) 0.0282(4) Uani 1 1 d . . . . .
H3 H 0.570317 0.803689 1.162878 0.034 Uiso 1 1 calc R U . . .
C4 C 0.64791(17) 0.64876(16) 1.06187(13) 0.0216(3) Uani 1 1 d . . . . .
C5 C 0.55337(18) 0.64741(17) 0.95340(14) 0.0238(3) Uani 1 1 d . . . . .
H5 H 0.482395 0.709817 0.950639 0.029 Uiso 1 1 calc R U . . .
C6 C 0.56292(17) 0.55977(16) 0.85546(13) 0.0209(3) Uani 1 1 d . . . . .
H6 H 0.499294 0.562475 0.785384 0.025 Uiso 1 1 calc R U . . .
C7 C 0.66736(16) 0.46236(15) 0.85492(13) 0.0172(3) Uani 1 1 d . . . . .
C8 C 0.76125(16) 0.45936(15) 0.96104(13) 0.0181(3) Uani 1 1 d . . . . .
C9 C 0.75133(17) 0.55311(16) 1.06402(13) 0.0200(3) Uani 1 1 d . . . . .
C10 C 0.84528(18) 0.55136(17) 1.17031(14) 0.0243(4) Uani 1 1 d . . . . .
C11 C 0.9502(2) 0.45458(18) 1.17013(14) 0.0294(4) Uani 1 1 d . . . . .
H11 H 1.014341 0.453180 1.240531 0.035 Uiso 1 1 calc R U . . .
C12 C 0.96023(19) 0.36564(18) 1.07285(15) 0.0283(4) Uani 1 1 d . . . . .
H12 H 1.031095 0.303155 1.076194 0.034 Uiso 1 1 calc R U . . .
C13 C 0.86529(17) 0.36360(16) 0.96370(14) 0.0221(3) Uani 1 1 d . . . . .
C14 C 0.87317(18) 0.27267(17) 0.86207(14) 0.0254(4) Uani 1 1 d . . . . .
H14 H 0.943254 0.209327 0.863355 0.030 Uiso 1 1 calc R U . . .
C15 C 0.77966(17) 0.27372(16) 0.75901(14) 0.0219(3) Uani 1 1 d . . . . .
H15 H 0.784923 0.209425 0.690356 0.026 Uiso 1 1 calc R U . . .
C16 C 0.67802(16) 0.36760(15) 0.75447(13) 0.0175(3) Uani 1 1 d . . . . .
C17 C 0.58670(16) 0.37131(15) 0.64122(12) 0.0170(3) Uani 1 1 d . . . . .
C18 C 0.42065(16) 0.23435(15) 0.44738(12) 0.0157(3) Uani 1 1 d . . . . .
H18 H 0.429569 0.328542 0.442251 0.019 Uiso 1 1 calc R U . . .
C19 C 0.69247(18) 0.32371(17) 0.37841(15) 0.0260(4) Uani 1 1 d . . . . .
H19A H 0.609075 0.376914 0.381673 0.031 Uiso 1 1 calc R U . . .
H19B H 0.701872 0.304499 0.303791 0.031 Uiso 1 1 calc R U . . .
C20 C 0.8312(2) 0.4065(2) 0.47184(18) 0.0386(5) Uani 1 1 d . . . . .
H20A H 0.819892 0.427128 0.545222 0.058 Uiso 1 1 calc R U . . .
H20B H 0.852108 0.494420 0.462968 0.058 Uiso 1 1 calc R U . . .
H20C H 0.912730 0.352363 0.468690 0.058 Uiso 1 1 calc R U . . .
C23 C 0.25823(16) 0.17899(15) 0.40497(12) 0.0163(3) Uani 1 1 d . . . . .
C24 C 0.20772(17) 0.07271(15) 0.43161(12) 0.0188(3) Uani 1 1 d . . . . .
H24 H 0.275200 0.037279 0.481865 0.023 Uiso 1 1 calc R U . . .
C25 C 0.05911(18) 0.01829(16) 0.38501(14) 0.0227(3) Uani 1 1 d . . . . .
H25 H 0.025486 -0.053497 0.404211 0.027 Uiso 1 1 calc R U . . .
C26 C -0.04051(17) 0.06814(17) 0.31060(15) 0.0259(4) Uani 1 1 d . . . . .
H26 H -0.141861 0.030057 0.278171 0.031 Uiso 1 1 calc R U . . .
C27 C 0.00939(18) 0.17416(18) 0.28402(14) 0.0259(4) Uani 1 1 d . . . . .
H27 H -0.058354 0.209016 0.233453 0.031 Uiso 1 1 calc R U . . .
C28 C 0.15748(17) 0.22964(16) 0.33076(13) 0.0212(3) Uani 1 1 d . . . . .
H28 H 0.190461 0.302360 0.312201 0.025 Uiso 1 1 calc R U . . .
N1 N 0.50488(13) 0.24876(13) 0.56400(10) 0.0163(3) Uani 1 1 d . . . . .
H1A H 0.502186 0.176327 0.584176 0.020 Uiso 1 1 calc R U . . .
O1 O 0.59018(13) 0.47912(11) 0.62109(9) 0.0235(3) Uani 1 1 d . . . . .
O2 O 0.66625(11) 0.19231(11) 0.39264(9) 0.0206(2) Uani 1 1 d . . . . .
O3 O 0.42101(12) 0.12356(11) 0.23498(9) 0.0226(3) Uani 1 1 d . . . . .
O4 O 0.50755(12) -0.02231(11) 0.36023(9) 0.0204(2) Uani 1 1 d . . . . .
P1 P 0.50545(4) 0.11821(4) 0.35531(3) 0.01488(12) Uani 1 1 d . . . . .
C21A C 0.3766(7) 0.0137(5) 0.1277(5) 0.0419(7) Uani 0.425(4) 1 d . . P A 1
H21A H 0.470549 -0.017496 0.122653 0.050 Uiso 0.425(4) 1 calc R U P A 1
H21B H 0.326686 -0.061849 0.138730 0.050 Uiso 0.425(4) 1 calc R U P A 1
C22A C 0.3067(7) 0.0009(5) 0.0337(4) 0.0419(7) Uani 0.425(4) 1 d . . P A 1
H22A H 0.277106 0.091098 0.032342 0.063 Uiso 0.425(4) 1 calc R U P A 1
H22B H 0.218778 -0.068302 0.004472 0.063 Uiso 0.425(4) 1 calc R U P A 1
H22C H 0.366162 -0.030812 -0.013932 0.063 Uiso 0.425(4) 1 calc R U P A 1
C21B C 0.3146(5) 0.0075(4) 0.1445(3) 0.0419(7) Uani 0.575(4) 1 d . . P A 2
H21C H 0.367075 -0.072356 0.120084 0.050 Uiso 0.575(4) 1 calc R U P A 2
H21D H 0.245254 -0.022087 0.174800 0.050 Uiso 0.575(4) 1 calc R U P A 2
C22B C 0.2334(5) 0.0377(4) 0.0490(3) 0.0419(7) Uani 0.575(4) 1 d . . P A 2
H22D H 0.138497 0.062646 0.054018 0.063 Uiso 0.575(4) 1 calc R U P A 2
H22E H 0.216662 -0.044755 -0.020123 0.063 Uiso 0.575(4) 1 calc R U P A 2
H22F H 0.288422 0.116308 0.046686 0.063 Uiso 0.575(4) 1 calc R U P A 2

loop_
_atom_site_aniso_label
_atom_site_aniso_U_11
_atom_site_aniso_U_22
_atom_site_aniso_U_33
_atom_site_aniso_U_23
_atom_site_aniso_U_13
_atom_site_aniso_U_12
C1 0.0346(10) 0.0343(10) 0.0171(8) 0.0079(7) 0.0052(7) -0.0079(8)
C2 0.0353(10) 0.0327(9) 0.0211(9) 0.0009(7) 0.0146(7) -0.0066(8)
C3 0.0277(9) 0.0273(9) 0.0272(9) 0.0034(7) 0.0141(7) 0.0003(7)
C4 0.0214(8) 0.0207(8) 0.0218(8) 0.0049(6) 0.0100(6) -0.0014(6)
C5 0.0229(8) 0.0226(8) 0.0260(8) 0.0079(7) 0.0097(7) 0.0067(6)
C6 0.0208(8) 0.0208(8) 0.0197(8) 0.0079(6) 0.0054(6) 0.0025(6)
C7 0.0152(7) 0.0168(7) 0.0181(7) 0.0069(6) 0.0038(6) -0.0013(6)
C8 0.0171(7) 0.0166(7) 0.0183(7) 0.0059(6) 0.0043(6) -0.0024(6)
C9 0.0196(7) 0.0195(8) 0.0187(8) 0.0063(6) 0.0053(6) -0.0039(6)
C10 0.0264(8) 0.0235(8) 0.0194(8) 0.0078(7) 0.0044(7) -0.0057(6)
C11 0.0315(9) 0.0277(9) 0.0215(8) 0.0119(7) -0.0023(7) -0.0013(7)
C12 0.0264(9) 0.0241(8) 0.0283(9) 0.0117(7) 0.0004(7) 0.0046(7)
C13 0.0192(8) 0.0189(8) 0.0238(8) 0.0084(6) 0.0022(6) 0.0008(6)
C14 0.0214(8) 0.0209(8) 0.0280(9) 0.0068(7) 0.0040(7) 0.0067(6)
C15 0.0208(8) 0.0186(8) 0.0210(8) 0.0031(6) 0.0052(6) 0.0024(6)
C16 0.0170(7) 0.0160(7) 0.0170(7) 0.0055(6) 0.0037(6) -0.0020(6)
C17 0.0173(7) 0.0169(7) 0.0161(7) 0.0051(6) 0.0065(6) 0.0018(6)
C18 0.0181(7) 0.0143(7) 0.0138(7) 0.0056(6) 0.0043(6) 0.0018(6)
C19 0.0231(8) 0.0234(8) 0.0372(10) 0.0157(7) 0.0134(7) 0.0013(6)
C20 0.0308(10) 0.0299(10) 0.0465(12) 0.0036(9) 0.0147(9) -0.0067(8)
C23 0.0177(7) 0.0144(7) 0.0143(7) 0.0018(6) 0.0065(6) 0.0026(5)
C24 0.0215(8) 0.0174(7) 0.0164(7) 0.0044(6) 0.0076(6) 0.0029(6)
C25 0.0235(8) 0.0199(8) 0.0254(8) 0.0056(6) 0.0128(7) 0.0006(6)
C26 0.0162(7) 0.0259(8) 0.0302(9) 0.0044(7) 0.0082(7) 0.0005(6)
C27 0.0190(8) 0.0278(9) 0.0279(9) 0.0104(7) 0.0047(7) 0.0059(6)
C28 0.0213(8) 0.0197(8) 0.0226(8) 0.0088(6) 0.0070(6) 0.0037(6)
N1 0.0193(6) 0.0138(6) 0.0143(6) 0.0062(5) 0.0034(5) -0.0001(5)
O1 0.0325(6) 0.0156(5) 0.0183(6) 0.0068(4) 0.0039(5) -0.0020(4)
O2 0.0164(5) 0.0207(5) 0.0265(6) 0.0121(5) 0.0066(4) 0.0025(4)
O3 0.0267(6) 0.0228(6) 0.0149(5) 0.0073(4) 0.0034(5) -0.0016(5)
O4 0.0249(6) 0.0160(5) 0.0219(5) 0.0078(4) 0.0093(5) 0.0033(4)
P1 0.0155(2) 0.0144(2) 0.0144(2) 0.00586(15) 0.00450(15) 0.00120(14)
C21A 0.0537(19) 0.0258(9) 0.0245(10) 0.0043(8) -0.0065(11) -0.0044(11)
C22A 0.0537(19) 0.0258(9) 0.0245(10) 0.0043(8) -0.0065(11) -0.0044(11)
C21B 0.0537(19) 0.0258(9) 0.0245(10) 0.0043(8) -0.0065(11) -0.0044(11)
C22B 0.0537(19) 0.0258(9) 0.0245(10) 0.0043(8) -0.0065(11) -0.0044(11)

loop_
_atom_type_symbol
_atom_type_description
_atom_type_scat_dispersion_real
_atom_type_scat_dispersion_imag
_atom_type_scat_source
C C 0.0179 0.0091 'International Tables Vol C Tables 4.2.6.8 and 6.1.1.4'
H H 0.0000 0.0000 'International Tables Vol C Tables 4.2.6.8 and 6.1.1.4'
N N 0.0311 0.0181 'International Tables Vol C Tables 4.2.6.8 and 6.1.1.4'
O O 0.0495 0.0323 'International Tables Vol C Tables 4.2.6.8 and 6.1.1.4'
P P 0.2958 0.4342 'International Tables Vol C Tables 4.2.6.8 and 6.1.1.4'

loop_
_citation_id
_citation_doi
_citation_year
1 10.1039/C9PP00457B 2020

loop_
_geom_angle_atom_site_label_1
_geom_angle_atom_site_label_2
_geom_angle_atom_site_label_3
_geom_angle
C2 C1 C10 121.07(16)
C1 C2 C3 120.54(16)
C2 C3 C4 120.50(16)
C3 C4 C9 119.52(15)
C3 C4 C5 122.20(15)
C9 C4 C5 118.28(14)
C6 C5 C4 121.65(15)
C5 C6 C7 121.37(14)
C16 C7 C8 118.71(14)
C16 C7 C6 122.84(14)
C8 C7 C6 118.43(14)
C13 C8 C9 120.21(14)
C13 C8 C7 119.97(14)
C9 C8 C7 119.81(14)
C4 C9 C8 120.45(14)
C4 C9 C10 119.39(15)
C8 C9 C10 120.15(15)
C1 C10 C9 118.97(16)
C1 C10 C11 122.78(16)
C9 C10 C11 118.25(15)
C12 C11 C10 121.86(15)
C11 C12 C13 121.21(16)
C14 C13 C8 119.34(14)
C14 C13 C12 122.36(15)
C8 C13 C12 118.30(15)
C15 C14 C13 120.57(14)
C14 C15 C16 121.04(15)
C15 C16 C7 120.35(14)
C15 C16 C17 118.92(13)
C7 C16 C17 120.63(13)
O1 C17 N1 123.28(14)
O1 C17 C16 121.43(13)
N1 C17 C16 115.27(12)
N1 C18 C23 115.22(12)
N1 C18 P1 107.75(10)
C23 C18 P1 109.32(10)
O2 C19 C20 108.09(14)
C24 C23 C28 119.06(14)
C24 C23 C18 122.02(13)
C28 C23 C18 118.78(13)
C25 C24 C23 120.33(14)
C26 C25 C24 120.45(15)
C25 C26 C27 119.37(15)
C28 C27 C26 120.52(15)
C27 C28 C23 120.27(15)
C17 N1 C18 121.02(12)
C19 O2 P1 120.90(9)
C21A O3 P1 128.5(2)
C21B O3 P1 121.89(18)
O4 P1 O2 110.60(6)
O4 P1 O3 115.68(6)
O2 P1 O3 105.24(6)
O4 P1 C18 113.63(6)
O2 P1 C18 106.67(6)
O3 P1 C18 104.26(6)
C22A C21A O3 135.6(5)
C22B C21B O3 114.3(3)

loop_
_geom_bond_atom_site_label_1
_geom_bond_atom_site_label_2
_geom_bond_distance
C1 C2 1.382(3)
C1 C10 1.396(2)
C2 C3 1.384(3)
C3 C4 1.398(2)
C4 C9 1.418(2)
C4 C5 1.438(2)
C5 C6 1.349(2)
C6 C7 1.437(2)
C7 C16 1.404(2)
C7 C8 1.427(2)
C8 C13 1.423(2)
C8 C9 1.423(2)
C9 C10 1.424(2)
C10 C11 1.436(3)
C11 C12 1.348(3)
C12 C13 1.444(2)
C13 C14 1.392(2)
C14 C15 1.386(2)
C15 C16 1.394(2)
C16 C17 1.500(2)
C17 O1 1.2323(18)
C17 N1 1.348(2)
C18 N1 1.4606(18)
C18 C23 1.517(2)
C18 P1 1.8243(15)
C19 O2 1.4607(18)
C19 C20 1.492(2)
C23 C24 1.394(2)
C23 C28 1.397(2)
C24 C25 1.390(2)
C25 C26 1.388(2)
C26 C27 1.388(2)
C27 C28 1.388(2)
O2 P1 1.5702(11)
O3 C21A 1.410(5)
O3 C21B 1.449(4)
O3 P1 1.5731(11)
O4 P1 1.4703(11)
C21A C22A 1.178(7)
C21B C22B 1.406(5)
